data_4310901
loop_
_publ_author_name
'M. Kaliva'
'C. P. Raptopoulou'
'A. Terzis'
'A. Salifoglou'

_publ_section_title
;
 pH-Specific Synthesis of a Dinuclear Vanadium(V)-Peroxo-Citrate Complex
 in Aqueous Solutions: pH-Dependent Linkage, Spectroscopic and Structural
 Correlations with Other Aqueous Vanadium(V)-Peroxo-Citrate and Non-Peroxo
 Species
;
_journal_name_full 'Inorganic Chemistry'
_journal_page_first 2895
_journal_page_last 2905
_journal_paper_doi 10.1021/ic034283i
_journal_volume 43
_journal_year 2004
_chemical_formula_sum 'C12 H41 N6 O24.5 V2'
_chemical_formula_weight 763.39
_chemical_name_systematic
;
 ?
;
_space_group_IT_number 15
_symmetry_cell_setting monoclinic
_symmetry_space_group_name_Hall '-C 2yc'
_symmetry_space_group_name_H-M 'C 1 2/c 1'
_atom_sites_solution_hydrogens geom
_atom_sites_solution_primary direct
_atom_sites_solution_secondary difmap
_audit_creation_method SHELXL
_cell_angle_alpha 90.00
_cell_angle_beta 110.84(1)
_cell_angle_gamma 90.00
_cell_formula_units_Z 4
_cell_length_a 12.391(5)
_cell_length_b 15.737(7)
_cell_length_c 17.102(7)
_cell_measurement_reflns_used 25
_cell_measurement_temperature 298
_cell_measurement_theta_max 11.5
_cell_measurement_theta_min 5.4
_cell_volume 3117(2)
_computing_structure_refinement 'SHELXL-93 (Sheldrick, 1993)'
_computing_structure_solution 'SHELXS-86 (Sheldrick, 1986)'
_diffrn_ambient_temperature 298
_diffrn_measurement_device 'Crystal Logic Dual Goniometer'
_diffrn_measurement_method \q/2\q
_diffrn_radiation_monochromator graphite
_diffrn_radiation_source 'fine-focus sealed tube'
_diffrn_radiation_type MoK\a
_diffrn_radiation_wavelength 0.71073
_diffrn_reflns_av_R_equivalents 0.0291
_diffrn_reflns_av_sigmaI/netI 0.0534
_diffrn_reflns_limit_h_max 13
_diffrn_reflns_limit_h_min -14
_diffrn_reflns_limit_k_max 0
_diffrn_reflns_limit_k_min -18
_diffrn_reflns_limit_l_max 20
_diffrn_reflns_limit_l_min 0
_diffrn_reflns_number 2829
_diffrn_reflns_theta_max 24.99
_diffrn_reflns_theta_min 2.18
_diffrn_standards_decay_% -2.9
_diffrn_standards_interval_count 97
_diffrn_standards_number 3
_exptl_absorpt_coefficient_mu 0.703
_exptl_absorpt_correction_T_max 1.00
_exptl_absorpt_correction_T_min 0.96
_exptl_absorpt_correction_type 'psi-scan empirical'
_exptl_crystal_colour orange
_exptl_crystal_density_diffrn 1.627
_exptl_crystal_density_meas 1.63
_exptl_crystal_density_method 'floating method'
_exptl_crystal_description plate
_exptl_crystal_F_000 1588
_exptl_crystal_size_max 0.36
_exptl_crystal_size_mid 0.16
_exptl_crystal_size_min 0.06
_refine_diff_density_max 0.726
_refine_diff_density_min -0.453
_refine_diff_density_rms 0.104
_refine_ls_extinction_method none
_refine_ls_goodness_of_fit_all 1.051
_refine_ls_goodness_of_fit_obs 1.074
_refine_ls_matrix_type full
_refine_ls_number_parameters 261
_refine_ls_number_reflns 2723
_refine_ls_number_restraints 0
_refine_ls_restrained_S_all 1.055
_refine_ls_restrained_S_obs 1.074
_refine_ls_R_factor_all 0.0644
_refine_ls_R_factor_obs 0.0519
_refine_ls_shift/esd_max -0.003
_refine_ls_shift/esd_mean 0.000
_refine_ls_structure_factor_coef Fsqd
_refine_ls_weighting_details 'w=1/[\s^2^(Fo^2^)+(0.0970P)^2^+8.0385P] where P=(Fo^2^+2Fc^2^)/3'
_refine_ls_weighting_scheme calc
_refine_ls_wR_factor_all 0.1623
_refine_ls_wR_factor_obs 0.1475
_reflns_number_observed 2223
_reflns_number_total 2733
_reflns_observed_criterion >2sigma(I)
_cod_data_source_file ic034283isi20040129_111255.cif
_cod_data_source_block salv960
_cod_depositor_comments
;
The following automatic conversions were performed:

'_refine_ls_weighting_scheme' value 'calc
w=1/[\s^2^(Fo^2^)+(0.0970P)^2^+8.0385P] where P=(Fo^2^+2Fc^2^)/3' was
changed to 'calc'. New tag '_refine_ls_weighting_details' was
created. The value of the new tag was set to
'w=1/[\s^2^(Fo^2^)+(0.0970P)^2^+8.0385P] where P=(Fo^2^+2Fc^2^)/3'.

Automatic conversion script
Id: cif_fix_values 3143 2015-03-26 13:38:13Z robertas 
;
_cod_original_cell_volume 3117(1)
_cod_original_formula_sum 'C12 H41 N6 O24.50 V2'
_cod_database_code 4310901

loop_
_symmetry_equiv_pos_as_xyz
'x, y, z'
'-x, y, -z+1/2'
'x+1/2, y+1/2, z'
'-x+1/2, y+1/2, -z+1/2'
'-x, -y, -z'
'x, -y, z-1/2'
'-x+1/2, -y+1/2, -z'
'x+1/2, -y+1/2, z-1/2'

loop_
_atom_site_aniso_label
_atom_site_aniso_U_11
_atom_site_aniso_U_22
_atom_site_aniso_U_33
_atom_site_aniso_U_23
_atom_site_aniso_U_13
_atom_site_aniso_U_12
V 0.0224(4) 0.0180(4) 0.0215(4) 0.0021(2) 0.0051(3) 0.0011(2)
O3 0.0242(12) 0.0179(12) 0.0245(12) 0.0015(9) 0.0068(10) -0.0020(10)
O5 0.0266(14) 0.0256(14) 0.0335(14) 0.0030(11) -0.0003(11) -0.0025(11)
O7 0.038(2) 0.0259(14) 0.0340(14) 0.0036(11) 0.0158(12) 0.0059(12)
O8 0.0343(15) 0.0280(14) 0.0223(13) 0.0026(10) 0.0097(11) 0.0029(11)
O9 0.0300(14) 0.0231(13) 0.0367(15) -0.0014(11) 0.0068(12) 0.0007(11)
O10 0.0264(13) 0.0286(14) 0.0341(14) 0.0003(11) 0.0037(11) 0.0015(11)
C1 0.032(2) 0.021(2) 0.037(2) -0.005(2) 0.012(2) -0.003(2)
C2 0.028(2) 0.019(2) 0.034(2) 0.0026(15) 0.010(2) -0.0015(15)
C3 0.025(2) 0.018(2) 0.025(2) 0.0004(13) 0.0065(14) -0.0025(14)
C4 0.023(2) 0.023(2) 0.029(2) -0.0016(14) 0.0078(15) -0.0025(15)
C5 0.029(2) 0.020(2) 0.031(2) 0.0020(14) 0.011(2) -0.003(2)
C6 0.025(2) 0.031(2) 0.029(2) -0.001(2) 0.009(2) -0.002(2)
O1 0.038(2) 0.043(2) 0.0314(15) 0.0048(13) 0.0093(12) 0.0017(13)
O2 0.036(2) 0.052(2) 0.043(2) -0.0089(15) 0.0119(13) 0.0133(15)
O4 0.0320(15) 0.0297(15) 0.044(2) 0.0006(12) 0.0040(12) -0.0079(12)
O6 0.062(2) 0.046(2) 0.036(2) 0.0021(13) 0.028(2) 0.005(2)
N1 0.051(3) 0.037(2) 0.047(2) 0.005(2) 0.024(2) 0.012(2)
N2 0.054(3) 0.042(2) 0.035(2) -0.010(2) 0.017(2) -0.010(2)
N3 0.054(4) 0.038(3) 0.042(3) 0.000 0.023(3) 0.000
N4 0.046(3) 0.042(4) 0.042(3) 0.000 0.018(3) 0.000
OW1 0.059(2) 0.077(3) 0.057(2) 0.001(2) 0.018(2) -0.001(2)
OW2 0.059(2) 0.081(3) 0.087(3) -0.023(3) 0.015(2) 0.004(2)

loop_
_atom_site_label
_atom_site_type_symbol
_atom_site_fract_x
_atom_site_fract_y
_atom_site_fract_z
_atom_site_U_iso_or_equiv
_atom_site_thermal_displace_type
_atom_site_occupancy
_atom_site_calc_flag
_atom_site_refinement_flags
_atom_site_disorder_group
V V 0.11604(5) 0.46231(4) 0.07129(4) 0.0214(2) Uani 1 d . .
O3 O 0.0353(2) 0.57138(15) 0.02225(14) 0.0227(5) Uani 1 d . .
O5 O 0.2372(2) 0.5503(2) 0.1287(2) 0.0316(6) Uani 1 d . .
O7 O 0.1822(2) 0.4893(2) -0.0374(2) 0.0318(6) Uani 1 d . .
O8 O 0.0717(2) 0.4548(2) 0.1480(2) 0.0283(6) Uani 1 d . .
O9 O 0.1569(2) 0.3482(2) 0.0598(2) 0.0313(6) Uani 1 d . .
O10 O 0.2527(2) 0.3965(2) 0.1131(2) 0.0316(6) Uani 1 d . .
C1 C 0.0249(3) 0.7314(2) 0.1074(2) 0.0301(8) Uani 1 d . .
C2 C 0.0614(3) 0.7256(2) 0.0322(2) 0.0272(8) Uani 1 d . .
C3 C 0.1119(3) 0.6392(2) 0.0215(2) 0.0234(7) Uani 1 d . .
C4 C 0.2262(3) 0.6240(2) 0.0948(2) 0.0255(8) Uani 1 d . .
C5 C 0.1388(3) 0.6391(2) -0.0589(2) 0.0265(8) Uani 1 d . .
C6 C 0.1746(3) 0.5533(3) -0.0833(2) 0.0285(8) Uani 1 d . .
O1 O 0.0943(3) 0.7039(2) 0.1763(2) 0.0383(7) Uani 1 d . .
O2 O -0.0710(3) 0.7647(2) 0.0997(2) 0.0444(8) Uani 1 d . .
O4 O 0.3018(2) 0.6787(2) 0.1147(2) 0.0377(7) Uani 1 d . .
O6 O 0.1925(3) 0.5511(2) -0.1511(2) 0.0450(8) Uani 1 d . .
N1 N 0.2143(4) 0.1634(3) 0.0557(3) 0.0434(9) Uani 1 d . .
N2 N 0.2992(4) 0.8041(3) 0.2525(3) 0.0437(9) Uani 1 d . .
N3 N 0.0000 0.5745(4) 0.2500 0.0429(13) Uani 1 d S .
N4 N 0.0000 0.8685(5) 0.2500 0.0429(13) Uani 1 d S .
H2A H 0.0012(40) 0.7394(27) -0.0165(28) 0.028(11) Uiso 1 d . .
H2B H 0.1268(37) 0.7651(27) 0.0438(26) 0.026(10) Uiso 1 d . .
H5A H 0.1973(37) 0.6778(28) -0.0569(25) 0.024(10) Uiso 1 d . .
H5B H 0.0643(47) 0.6606(36) -0.1052(33) 0.052(14) Uiso 1 d . .
HN1A H 0.2457(40) 0.1118(34) 0.0547(29) 0.034(12) Uiso 1 d . .
HN1B H 0.2814(59) 0.1885(42) 0.0781(41) 0.066(19) Uiso 1 d . .
HN1C H 0.1762(52) 0.1837(39) 0.0097(40) 0.054(17) Uiso 1 d . .
HN1D H 0.1600 0.1595 0.0854 0.080 Uiso 1 d . .
HN2A H 0.3003(50) 0.8556(39) 0.2162(37) 0.059(16) Uiso 1 d . .
HN2B H 0.2840(43) 0.8282(34) 0.2869(34) 0.036(14) Uiso 1 d . .
HN2C H 0.3703(65) 0.7683(47) 0.2919(46) 0.084(21) Uiso 1 d . .
HN2D H 0.2445(58) 0.7690(44) 0.2298(39) 0.065(18) Uiso 1 d . .
HN3A H 0.0271(46) 0.6075(39) 0.2224(35) 0.050(15) Uiso 1 d . .
HN3B H 0.0526(51) 0.5421(37) 0.2873(38) 0.056(17) Uiso 1 d . .
HN4A H 0.0385(54) 0.8996(42) 0.2370(41) 0.060(19) Uiso 1 d . .
HN4B H 0.0230(59) 0.8324(42) 0.2831(39) 0.065(20) Uiso 1 d . .
OW1 O 0.3602(3) 0.5025(3) 0.2868(2) 0.0650(11) Uani 1 d . .
OW2 O 0.4553(4) 0.6660(3) 0.3427(3) 0.0785(13) Uani 1 d . .
HW1A H 0.3000(45) 0.4727(44) 0.3259(47) 0.050(18) Uiso 1 d . .
HW1B H 0.3400(43) 0.5331(46) 0.2210(52) 0.050(18) Uiso 1 d . .
HW2A H 0.5400(53) 0.6733(49) 0.3527(50) 0.050(20) Uiso 1 d . .
HW2B H 0.4400(51) 0.5971(48) 0.3220(48) 0.050(20) Uiso 1 d . .
OW3 O 0.0000 0.0000 0.5000 0.254(17) Uiso 0.50 d SP .

loop_
_atom_type_symbol
_atom_type_description
_atom_type_scat_dispersion_real
_atom_type_scat_dispersion_imag
_atom_type_scat_source
C C 0.0033 0.0016 'International Tables Vol C Tables 4.2.6.8 and 6.1.1.4'
H H 0.0000 0.0000 'International Tables Vol C Tables 4.2.6.8 and 6.1.1.4'
N N 0.0061 0.0033 'International Tables Vol C Tables 4.2.6.8 and 6.1.1.4'
O O 0.0106 0.0060 'International Tables Vol C Tables 4.2.6.8 and 6.1.1.4'
V V 0.3005 0.5294 'International Tables Vol C Tables 4.2.6.8 and 6.1.1.4'

loop_
_geom_angle_atom_site_label_1
_geom_angle_atom_site_label_2
_geom_angle_atom_site_label_3
_geom_angle
_geom_angle_site_symmetry_1
_geom_angle_site_symmetry_3
_geom_angle_publ_flag
O8 V O10 99.91(13) . . ?
O8 V O9 101.44(13) . . ?
O10 V O9 44.34(12) . . ?
O8 V O3 98.06(12) . . ?
O10 V O3 150.26(11) . . ?
O9 V O3 151.19(11) . . ?
O8 V O5 93.68(13) . . ?
O10 V O5 77.40(12) . . ?
O9 V O5 121.31(12) . . ?
O3 V O5 77.96(11) . . ?
O8 V O3 97.78(12) . 5_565 ?
O10 V O3 126.73(11) . 5_565 ?
O9 V O3 83.01(11) . 5_565 ?
O3 V O3 73.44(11) . 5_565 ?
O5 V O3 150.37(10) . 5_565 ?
O8 V O7 173.66(12) . . ?
O10 V O7 83.05(11) . . ?
O9 V O7 84.62(11) . . ?
O3 V O7 77.03(10) . . ?
O5 V O7 81.44(11) . . ?
O3 V O7 84.74(11) 5_565 . ?
C3 O3 V 114.0(2) . . ?
C3 O3 V 127.6(2) . 5_565 ?
V O3 V 106.56(11) . 5_565 ?
C4 O5 V 117.3(2) . . ?
C6 O7 V 132.5(2) . . ?
O10 O9 V 67.8(2) . . ?
O9 O10 V 67.8(2) . . ?
O2 C1 O1 122.9(4) . . ?
O2 C1 C2 119.5(4) . . ?
O1 C1 C2 117.6(3) . . ?
C1 C2 C3 114.5(3) . . ?
O3 C3 C5 111.5(3) . . ?
O3 C3 C2 111.0(3) . . ?
C5 C3 C2 109.7(3) . . ?
O3 C3 C4 107.3(3) . . ?
C5 C3 C4 107.6(3) . . ?
C2 C3 C4 109.6(3) . . ?
O4 C4 O5 124.1(3) . . ?
O4 C4 C3 120.4(3) . . ?
O5 C4 C3 115.3(3) . . ?
C6 C5 C3 115.1(3) . . ?
O6 C6 O7 123.6(4) . . ?
O6 C6 C5 116.1(3) . . ?
O7 C6 C5 120.2(3) . . ?

loop_
_geom_bond_atom_site_label_1
_geom_bond_atom_site_label_2
_geom_bond_distance
_geom_bond_site_symmetry_2
_geom_bond_publ_flag
V O8 1.597(3) . ?
V O10 1.894(3) . ?
V O9 1.895(3) . ?
V O3 2.013(3) . ?
V O5 2.022(3) . ?
V O3 2.055(3) 5_565 ?
V O7 2.322(3) . ?
O3 C3 1.431(4) . ?
O3 V 2.055(3) 5_565 ?
O5 C4 1.282(5) . ?
O7 C6 1.260(5) . ?
O9 O10 1.430(4) . ?
C1 O2 1.262(5) . ?
C1 O1 1.263(5) . ?
C1 C2 1.509(5) . ?
C2 C3 1.535(5) . ?
C3 C5 1.526(5) . ?
C3 C4 1.540(5) . ?
C4 O4 1.228(5) . ?
C5 C6 1.524(5) . ?
C6 O6 1.257(5) . ?
